data_9001778
loop_
_publ_author_name
'Gregorkiewitz, M.'
'Lebech, B.'
'Mellini, M.'
'Viti, C.'

_publ_section_title
;
 Hydrogen positions and thermal expansion in lizardite-1T from Elba: A
 low-temperature study using Rietveld refinement of neutron diffraction data
 T = 8 K
;
_journal_name_full 'American Mineralogist'
_journal_page_first 1111
_journal_page_last 1116
_journal_volume 81
_journal_year 1996
_chemical_formula_sum 'H6 Mg3 O9 Si2'
_chemical_name_mineral Lizardite-1T
_space_group_IT_number 157
_symmetry_space_group_name_Hall 'P 3 -2'
_symmetry_space_group_name_H-M 'P 3 1 m'
_cell_angle_alpha 90
_cell_angle_beta 90
_cell_angle_gamma 120
_cell_length_a 5.3267
_cell_length_b 5.3267
_cell_length_c 7.2539
_cell_formula_units_Z 1
_cell_volume 178.246
_database_code_amcsd 0001834
_diffrn_ambient_temperature 8
_exptl_crystal_density_diffrn 2.600
_cod_original_formula_sum 'Si2 Mg3 H6 O9'
_cod_database_code 9001778

loop_
_space_group_symop_operation_xyz
x,y,z
x-y,-y,z
-y,x-y,z
y,x,z
-x+y,-x,z
-x,-x+y,z

loop_
_atom_site_label
_atom_site_fract_x
_atom_site_fract_y
_atom_site_fract_z
_atom_site_U_iso_or_equiv
Si 0.33333 0.66667 0.07000 0.02000
Mg 0.32400 0.00000 0.44700 0.02000
H3 0.64600 0.00000 0.71500 0.07800
H4 0.04600 0.04600 0.17200 0.07800
O1 0.33333 0.66667 0.29200 0.00200
O2 0.50700 0.00000 -0.01400 0.08800
O3 0.66500 0.00000 0.58700 0.00200
O4 0.00000 0.00000 0.29100 0.00200

loop_
_cod_related_entry_id
_cod_related_entry_database
_cod_related_entry_code
1 AMCSD 0001834
